data_2208170
loop_
_publ_author_name
'Bambirra, Sergio'
'Meetsma, Auke'
'Hessen, Bart'

_publ_section_title
;An octahedrally coordinated trialkylyttrium(III):
 tris(trimethylsilylmethyl)(1,4,7-trimethyl-1,4,7-triazacyclononane)yttrium(III)
;
_journal_coeditor_code SJ6186
_journal_issue 2
_journal_name_full 'Acta Crystallographica Section E'
_journal_page_first m314
_journal_page_last m316
_journal_paper_doi 10.1107/S1600536806001450
_journal_volume 62
_journal_year 2006
_chemical_formula_iupac '[Y (C4 H11 Si)3 (C9 H21 N3)]'
_chemical_formula_moiety 'C21 H54 N3 Si3 Y'
_chemical_formula_sum 'C21 H54 N3 Si3 Y'
_chemical_formula_weight 521.85
_chemical_name_systematic tris(trimethylsilylmethyl)(1,4,7-trimethyl-1,4,7-triazacyclononane)yttrium(III)
_space_group_IT_number 14
_symmetry_cell_setting monoclinic
_symmetry_space_group_name_Hall '-P 2ybc'
_symmetry_space_group_name_H-M 'P 1 21/c 1'
_atom_sites_solution_hydrogens geom
_atom_sites_solution_primary direct
_atom_sites_solution_secondary difmap
_cell_angle_alpha 90
_cell_angle_beta 90.0300(10)
_cell_angle_gamma 90
_cell_formula_units_Z 12
_cell_length_a 16.1640(10)
_cell_length_b 30.672(2)
_cell_length_c 18.2900(10)
_cell_measurement_reflns_used 5301
_cell_measurement_temperature 100.0(10)
_cell_measurement_theta_max 25.26
_cell_measurement_theta_min 2.28
_cell_volume 9067.9(10)
_computing_cell_refinement 'SAINT (Bruker,  2000)'
_computing_data_collection 'SMART (Bruker,  2000)'
_computing_data_reduction 'XPREP (Bruker, 2000)'
_computing_molecular_graphics 'PLUTO (Meetsma, 2001) and PLATON (Spek, 2003)'
_computing_publication_material 'PLATON and SHELXL97'
_computing_structure_refinement 'SHELXL97 (Sheldrick, 1997)'
_computing_structure_solution 'DIRDIF99 (Beurskens <i>et al.</i>,  1999)'
_diffrn_ambient_temperature 100.0(10)
_diffrn_detector_area_resol_mean '4096x4096 / 62x62 (binned 512)'
_diffrn_measured_fraction_theta_full 0.99
_diffrn_measured_fraction_theta_max 0.99
_diffrn_measurement_device_type 'Bruker SMART APEX CCD area-detector'
_diffrn_measurement_method '\f and \w'
_diffrn_radiation_monochromator 'parallel mounted graphite'
_diffrn_radiation_source 'fine focus sealed Siemens Mo tube '
_diffrn_radiation_type MoK\a
_diffrn_radiation_wavelength 0.71073
_diffrn_reflns_av_R_equivalents 0.1071
_diffrn_reflns_av_sigmaI/netI 0.1562
_diffrn_reflns_limit_h_max 21
_diffrn_reflns_limit_h_min -21
_diffrn_reflns_limit_k_max 40
_diffrn_reflns_limit_k_min -40
_diffrn_reflns_limit_l_max 24
_diffrn_reflns_limit_l_min -24
_diffrn_reflns_number 59585
_diffrn_reflns_reduction_process
;
 Intensity data were corrected for Lorentz and polarization
  effects, decay and absorption and reduced to F~o~^2^
  using SAINT (Bruker, 2000) and SADABS (Sheldrick, 2001)
;
_diffrn_reflns_theta_full 25.00
_diffrn_reflns_theta_max 28.29
_diffrn_reflns_theta_min 2.14
_diffrn_standards_number 0
_exptl_absorpt_coefficient_mu 2.060
_exptl_absorpt_correction_T_max 0.8051
_exptl_absorpt_correction_T_min 0.6716
_exptl_absorpt_correction_type multi-scan
_exptl_absorpt_process_details '(SADABS; Sheldrick, 2001)'
_exptl_crystal_colour colorless
_exptl_crystal_density_diffrn 1.147
_exptl_crystal_density_method 'not measured'
_exptl_crystal_description block
_exptl_crystal_F_000 3384
_exptl_crystal_size_max 0.21
_exptl_crystal_size_mid 0.20
_exptl_crystal_size_min 0.11
_refine_diff_density_max 0.298
_refine_diff_density_min -0.224
_refine_ls_extinction_method none
_refine_ls_goodness_of_fit_ref 0.931
_refine_ls_hydrogen_treatment constr
_refine_ls_matrix_type full
_refine_ls_number_parameters 794
_refine_ls_number_reflns 21757
_refine_ls_number_restraints 0
_refine_ls_restrained_S_all 0.931
_refine_ls_R_factor_all 0.1389
_refine_ls_R_factor_gt 0.0677
_refine_ls_shift/su_max 0.001
_refine_ls_shift/su_mean <0.001
_refine_ls_structure_factor_coef Fsqd
_refine_ls_weighting_details 'calc w=1/[\s^2^(Fo^2^)+(0.0395P)^2^+9.8014P] where P=(Fo^2^+2Fc^2^)/3'
_refine_ls_weighting_scheme calc
_refine_ls_wR_factor_gt 0.1173
_refine_ls_wR_factor_ref 0.1423
_reflns_number_gt 12842
_reflns_number_total 21757
_reflns_threshold_expression I>2\s(I)
_cod_data_source_file sj6186.cif
_cod_data_source_block I
_cod_original_sg_symbol_H-M 'P 21/c'
_cod_database_code 2208170

loop_
_symmetry_equiv_pos_as_xyz
x,y,z
-x,1/2+y,1/2-z
-x,-y,-z
x,1/2-y,1/2+z

loop_
_atom_site_aniso_label
_atom_site_aniso_U_11
_atom_site_aniso_U_22
_atom_site_aniso_U_33
_atom_site_aniso_U_12
_atom_site_aniso_U_13
_atom_site_aniso_U_23
Y11 0.0183(3) 0.0133(2) 0.0164(4) -0.0007(2) 0.0019(4) -0.0005(3)
Si11 0.0161(9) 0.0193(9) 0.0197(12) 0.0012(7) 0.0012(9) 0.0019(9)
Si12 0.0167(10) 0.0233(10) 0.0199(12) -0.0003(8) 0.0017(8) -0.0015(9)
Si13 0.0260(9) 0.0197(8) 0.0188(11) 0.0014(7) -0.0024(10) -0.0029(9)
N11 0.022(3) 0.022(3) 0.039(4) 0.002(2) -0.011(3) -0.002(3)
N12 0.025(3) 0.015(3) 0.019(4) -0.003(2) 0.009(3) 0.005(2)
N13 0.029(3) 0.026(3) 0.034(4) -0.004(3) 0.007(3) 0.003(3)
C11 0.057(6) 0.028(4) 0.046(6) -0.001(4) -0.021(5) -0.013(4)
C12 0.038(5) 0.029(4) 0.097(8) 0.010(4) -0.022(5) -0.031(4)
C13 0.033(4) 0.034(4) 0.041(6) 0.015(3) -0.004(4) -0.012(4)
C14 0.027(4) 0.025(4) 0.050(6) 0.003(3) -0.006(4) 0.006(4)
C15 0.042(5) 0.039(5) 0.039(6) 0.006(4) 0.000(4) 0.004(4)
C16 0.043(5) 0.062(5) 0.046(6) -0.003(4) 0.013(5) 0.024(5)
C17 0.061(5) 0.036(4) 0.046(6) 0.007(4) 0.034(5) 0.006(4)
C18 0.051(5) 0.033(4) 0.069(7) -0.032(4) 0.021(5) -0.010(5)
C19 0.045(5) 0.045(5) 0.044(6) -0.022(4) -0.004(5) -0.001(5)
C110 0.021(3) 0.026(3) 0.020(4) 0.000(3) -0.005(3) -0.001(3)
C111 0.042(5) 0.026(4) 0.030(5) 0.000(3) -0.001(4) 0.002(4)
C112 0.025(4) 0.029(4) 0.037(5) -0.009(3) -0.003(4) -0.002(3)
C113 0.031(4) 0.032(4) 0.023(4) -0.003(3) 0.006(3) 0.002(3)
C114 0.024(4) 0.023(4) 0.030(5) -0.006(3) -0.003(3) 0.004(3)
C115 0.029(4) 0.026(4) 0.022(4) 0.003(3) -0.005(3) -0.002(3)
C116 0.026(4) 0.048(5) 0.029(5) -0.002(3) -0.001(3) -0.005(4)
C117 0.033(4) 0.037(4) 0.022(5) 0.004(3) -0.002(3) 0.003(3)
C118 0.028(4) 0.020(3) 0.018(4) 0.004(3) 0.002(3) 0.003(3)
C119 0.036(4) 0.014(3) 0.037(5) 0.005(3) -0.009(4) 0.000(3)
C120 0.027(4) 0.040(4) 0.031(4) 0.007(3) -0.006(4) 0.004(3)
C121 0.032(4) 0.015(3) 0.042(5) -0.008(3) 0.000(4) 0.001(3)
Y22 0.0205(3) 0.0134(3) 0.0156(4) -0.0002(2) 0.0007(3) 0.0000(3)
Si21 0.0269(10) 0.0189(8) 0.0194(10) 0.0015(7) 0.0005(11) -0.0005(9)
Si22 0.0198(10) 0.0227(10) 0.0241(13) -0.0051(8) -0.0039(9) -0.0017(9)
Si23 0.0239(10) 0.0188(9) 0.0179(12) -0.0019(8) 0.0001(9) -0.0045(8)
N21 0.030(3) 0.021(3) 0.025(4) 0.001(3) -0.005(3) 0.005(3)
N22 0.032(3) 0.017(3) 0.021(4) -0.002(2) -0.009(3) -0.001(3)
N23 0.029(3) 0.021(3) 0.027(4) -0.004(3) 0.003(3) 0.000(3)
C21 0.044(4) 0.030(4) 0.019(4) -0.007(3) 0.004(4) -0.003(3)
C22 0.068(6) 0.038(5) 0.042(6) -0.022(4) 0.002(5) 0.001(4)
C23 0.058(5) 0.055(5) 0.048(6) -0.037(4) -0.026(5) 0.020(5)
C24 0.027(4) 0.036(4) 0.034(5) -0.008(3) -0.006(4) -0.008(4)
C25 0.043(5) 0.054(5) 0.051(6) 0.015(4) -0.021(5) -0.037(4)
C26 0.048(6) 0.038(5) 0.081(8) -0.003(4) 0.016(5) -0.035(5)
C27 0.023(4) 0.031(4) 0.038(5) -0.003(3) 0.002(4) 0.003(4)
C28 0.031(5) 0.082(7) 0.096(9) 0.017(5) 0.002(5) 0.066(7)
C29 0.050(6) 0.064(6) 0.037(6) 0.030(5) 0.006(5) 0.016(5)
C210 0.027(4) 0.018(3) 0.024(4) 0.001(3) -0.002(3) -0.001(3)
C211 0.030(4) 0.032(4) 0.019(4) 0.004(3) 0.010(4) 0.002(3)
C212 0.040(4) 0.029(4) 0.029(5) -0.008(3) -0.005(4) 0.000(3)
C213 0.033(4) 0.021(4) 0.040(5) 0.005(3) 0.009(4) 0.002(3)
C214 0.034(4) 0.021(3) 0.021(4) -0.005(3) 0.001(3) 0.001(3)
C215 0.023(4) 0.034(4) 0.053(6) -0.004(3) -0.004(4) -0.010(4)
C216 0.040(5) 0.025(4) 0.071(7) -0.005(3) 0.003(5) -0.006(4)
C217 0.049(5) 0.052(5) 0.034(5) 0.004(4) -0.014(4) 0.003(4)
C218 0.015(3) 0.022(3) 0.028(5) -0.002(3) -0.006(3) 0.001(3)
C219 0.032(4) 0.025(4) 0.028(5) 0.001(3) 0.003(4) -0.002(3)
C220 0.050(5) 0.024(4) 0.023(5) -0.005(3) -0.006(4) -0.007(3)
C221 0.024(4) 0.048(5) 0.043(6) 0.003(3) 0.003(4) -0.013(4)
Y33 0.0165(3) 0.0131(3) 0.0153(4) -0.0009(2) 0.0009(3) -0.0004(3)
Si31 0.0329(10) 0.0167(8) 0.0208(11) 0.0021(8) 0.0004(11) -0.0026(9)
Si32 0.0232(10) 0.0218(10) 0.0243(13) -0.0035(8) -0.0001(9) 0.0012(9)
Si33 0.0267(11) 0.0225(10) 0.0205(13) 0.0005(8) -0.0026(9) 0.0036(9)
N31 0.027(3) 0.022(3) 0.012(3) -0.007(2) -0.004(3) -0.002(2)
N32 0.026(3) 0.016(3) 0.020(4) -0.002(2) 0.001(3) 0.009(3)
N33 0.020(3) 0.021(3) 0.024(4) 0.000(2) 0.002(3) -0.004(3)
C31 0.027(4) 0.029(3) 0.026(4) 0.001(3) -0.008(3) 0.002(3)
C32 0.033(4) 0.017(3) 0.023(4) -0.013(3) -0.005(3) -0.004(3)
C33 0.031(4) 0.023(4) 0.018(5) -0.006(3) 0.005(3) 0.002(3)
C34 0.029(4) 0.022(4) 0.033(5) 0.000(3) 0.013(4) 0.002(3)
C35 0.032(4) 0.019(3) 0.017(4) 0.002(3) 0.011(3) 0.007(3)
C36 0.031(4) 0.021(3) 0.010(4) 0.002(3) -0.003(3) 0.005(3)
C37 0.029(4) 0.034(4) 0.036(5) 0.000(3) -0.005(4) -0.006(4)
C38 0.019(3) 0.020(3) 0.032(5) 0.004(2) -0.003(3) 0.002(3)
C39 0.026(4) 0.012(3) 0.028(4) 0.006(3) 0.010(3) -0.005(3)
C310 0.026(4) 0.028(4) 0.019(4) 0.001(3) 0.001(3) -0.001(3)
C311 0.032(4) 0.027(4) 0.031(5) -0.002(3) 0.001(4) -0.003(3)
C312 0.049(5) 0.025(4) 0.033(5) -0.002(3) 0.007(4) 0.000(3)
C313 0.047(5) 0.046(5) 0.037(5) 0.010(4) -0.015(4) 0.000(4)
C314 0.028(4) 0.019(3) 0.037(5) 0.003(3) 0.002(3) -0.005(3)
C315 0.025(4) 0.042(5) 0.046(6) 0.000(3) 0.000(4) 0.002(4)
C316 0.038(4) 0.026(4) 0.035(5) -0.007(3) 0.002(4) 0.001(4)
C317 0.046(5) 0.034(4) 0.027(5) -0.008(4) 0.006(4) -0.001(3)
C318 0.028(4) 0.024(4) 0.023(5) 0.002(3) 0.006(3) 0.000(3)
C319 0.042(5) 0.028(4) 0.039(6) 0.001(3) -0.007(4) 0.003(4)
C320 0.081(7) 0.034(5) 0.029(5) 0.000(4) 0.001(5) 0.016(4)
C321 0.041(5) 0.039(5) 0.052(6) 0.003(4) -0.015(4) 0.014(4)

loop_
_atom_site_label
_atom_site_fract_x
_atom_site_fract_y
_atom_site_fract_z
_atom_site_U_iso_or_equiv
_atom_site_thermal_displace_type
_atom_site_occupancy
_atom_site_type_symbol
Y11 0.75323(4) 0.28836(2) 0.42764(4) 0.0160(2) Uani 1.000 Y
Si11 0.90796(11) 0.34836(6) 0.30223(11) 0.0184(6) Uani 1.000 Si
Si12 0.58083(11) 0.35539(6) 0.32404(11) 0.0200(6) Uani 1.000 Si
Si13 0.78855(11) 0.38210(6) 0.57235(12) 0.0215(5) Uani 1.000 Si
N11 0.7059(3) 0.21246(17) 0.3791(3) 0.0277(19) Uani 1.000 N
N12 0.8567(3) 0.22637(16) 0.4628(3) 0.0197(19) Uani 1.000 N
N13 0.6954(3) 0.23835(17) 0.5294(3) 0.0297(19) Uani 1.000 N
C11 0.6788(5) 0.2187(2) 0.3052(4) 0.044(3) Uani 1.000 C
C12 0.7738(5) 0.1786(2) 0.3799(5) 0.055(3) Uani 1.000 C
C13 0.8546(4) 0.1941(2) 0.4015(5) 0.036(3) Uani 1.000 C
C14 0.9421(4) 0.2441(2) 0.4660(4) 0.034(3) Uani 1.000 C
C15 0.8378(5) 0.2062(2) 0.5338(4) 0.040(3) Uani 1.000 C
C16 0.7683(4) 0.2258(3) 0.5742(5) 0.050(3) Uani 1.000 C
C17 0.6399(5) 0.2670(2) 0.5740(4) 0.048(3) Uani 1.000 C
C18 0.6495(5) 0.2001(3) 0.5035(5) 0.051(3) Uani 1.000 C
C19 0.6334(5) 0.1990(3) 0.4248(5) 0.045(3) Uani 1.000 C
C110 0.8338(4) 0.3036(2) 0.3190(3) 0.0223(19) Uani 1.000 C
C111 0.8671(5) 0.4023(2) 0.3357(4) 0.033(3) Uani 1.000 C
C112 1.0108(4) 0.3380(2) 0.3472(4) 0.030(3) Uani 1.000 C
C113 0.9305(4) 0.3564(2) 0.2025(4) 0.029(2) Uani 1.000 C
C114 0.6176(4) 0.3189(2) 0.3970(4) 0.026(3) Uani 1.000 C
C115 0.6118(4) 0.4137(2) 0.3416(4) 0.026(2) Uani 1.000 C
C116 0.4665(4) 0.3566(2) 0.3104(4) 0.034(3) Uani 1.000 C
C117 0.6205(4) 0.3397(2) 0.2318(4) 0.031(3) Uani 1.000 C
C118 0.8191(4) 0.33526(19) 0.5161(3) 0.022(2) Uani 1.000 C
C119 0.6991(4) 0.4123(2) 0.5313(4) 0.029(2) Uani 1.000 C
C120 0.7572(4) 0.3663(2) 0.6671(4) 0.033(2) Uani 1.000 C
C121 0.8762(4) 0.42291(18) 0.5834(4) 0.030(2) Uani 1.000 C
Y22 0.23183(4) 0.12303(2) 0.07788(4) 0.0165(2) Uani 1.000 Y
Si21 0.25987(11) 0.20871(5) -0.07308(11) 0.0217(5) Uani 1.000 Si
Si22 0.41680(12) 0.18056(6) 0.19833(12) 0.0222(6) Uani 1.000 Si
Si23 0.07223(12) 0.19219(6) 0.18981(11) 0.0202(6) Uani 1.000 Si
N21 0.2286(3) 0.05867(17) 0.1680(3) 0.0253(19) Uani 1.000 N
N22 0.1657(3) 0.05260(17) 0.0206(3) 0.0233(19) Uani 1.000 N
N23 0.3429(3) 0.06508(18) 0.0457(3) 0.0257(19) Uani 1.000 N
C21 0.2183(4) 0.0783(2) 0.2420(4) 0.031(2) Uani 1.000 C
C22 0.1545(5) 0.0319(3) 0.1503(5) 0.049(3) Uani 1.000 C
C23 0.1449(5) 0.0196(3) 0.0777(5) 0.054(3) Uani 1.000 C
C24 0.0918(4) 0.0643(2) -0.0198(4) 0.032(3) Uani 1.000 C
C25 0.2307(5) 0.0355(3) -0.0319(5) 0.049(3) Uani 1.000 C
C26 0.3130(5) 0.0309(3) -0.0038(5) 0.056(4) Uani 1.000 C
C27 0.4150(4) 0.0879(2) 0.0120(4) 0.031(3) Uani 1.000 C
C28 0.3672(5) 0.0471(3) 0.1167(6) 0.070(4) Uani 1.000 C
C29 0.3040(5) 0.0319(3) 0.1646(5) 0.050(3) Uani 1.000 C
C210 0.2428(4) 0.15122(18) -0.0471(4) 0.023(2) Uani 1.000 C
C211 0.2526(4) 0.2184(2) -0.1735(3) 0.027(2) Uani 1.000 C
C212 0.3636(4) 0.2303(2) -0.0453(4) 0.033(3) Uani 1.000 C
C213 0.1774(4) 0.2434(2) -0.0315(4) 0.031(3) Uani 1.000 C
C214 0.3252(4) 0.1689(2) 0.1431(4) 0.025(2) Uani 1.000 C
C215 0.5120(4) 0.1530(2) 0.1627(5) 0.037(3) Uani 1.000 C
C216 0.4438(5) 0.2403(2) 0.1993(5) 0.045(3) Uani 1.000 C
C217 0.4018(5) 0.1645(3) 0.2955(4) 0.045(3) Uani 1.000 C
C218 0.0977(4) 0.1504(2) 0.1203(4) 0.022(2) Uani 1.000 C
C219 0.1134(4) 0.2474(2) 0.1647(4) 0.028(3) Uani 1.000 C
C220 0.1119(5) 0.1789(2) 0.2840(4) 0.032(3) Uani 1.000 C
C221 -0.0419(4) 0.2004(3) 0.2040(5) 0.038(3) Uani 1.000 C
Y33 0.25867(4) 0.04884(2) 0.57305(4) 0.0150(2) Uani 1.000 Y
Si31 0.27769(12) -0.03982(6) 0.42589(12) 0.0235(6) Uani 1.000 Si
Si32 0.06712(12) -0.00862(6) 0.68651(12) 0.0231(6) Uani 1.000 Si
Si33 0.40715(12) -0.02113(6) 0.69190(12) 0.0232(7) Uani 1.000 Si
N31 0.2431(3) 0.11273(16) 0.6634(3) 0.0203(17) Uani 1.000 N
N32 0.3365(3) 0.11913(16) 0.5288(3) 0.0207(19) Uani 1.000 N
N33 0.1556(3) 0.10722(17) 0.5243(3) 0.0217(19) Uani 1.000 N
C31 0.2574(4) 0.0940(2) 0.7367(4) 0.027(2) Uani 1.000 C
C32 0.2988(4) 0.1506(2) 0.6500(4) 0.024(2) Uani 1.000 C
C33 0.3679(4) 0.1405(2) 0.5965(4) 0.024(3) Uani 1.000 C
C34 0.4080(4) 0.1066(2) 0.4827(4) 0.028(3) Uani 1.000 C
C35 0.2826(4) 0.1489(2) 0.4860(4) 0.023(2) Uani 1.000 C
C36 0.2014(4) 0.12806(19) 0.4631(3) 0.021(2) Uani 1.000 C
C37 0.0810(4) 0.0858(2) 0.4967(4) 0.033(3) Uani 1.000 C
C38 0.1322(4) 0.14000(19) 0.5806(4) 0.024(2) Uani 1.000 C
C39 0.1551(4) 0.12491(19) 0.6578(4) 0.022(2) Uani 1.000 C
C310 0.2626(4) 0.01768(19) 0.4491(3) 0.024(2) Uani 1.000 C
C311 0.2609(4) -0.0510(2) 0.3258(4) 0.030(3) Uani 1.000 C
C312 0.2014(4) -0.0762(2) 0.4743(4) 0.036(3) Uani 1.000 C
C313 0.3846(4) -0.0583(2) 0.4480(4) 0.043(3) Uani 1.000 C
C314 0.1586(4) 0.0035(2) 0.6310(4) 0.028(2) Uani 1.000 C
C315 -0.0310(4) 0.0116(2) 0.6411(4) 0.038(3) Uani 1.000 C
C316 0.0516(4) -0.0690(2) 0.7037(4) 0.033(3) Uani 1.000 C
C317 0.0729(5) 0.0183(2) 0.7795(4) 0.036(3) Uani 1.000 C
C318 0.3866(4) 0.0234(2) 0.6268(4) 0.025(3) Uani 1.000 C
C319 0.3633(5) -0.0746(2) 0.6620(5) 0.036(3) Uani 1.000 C
C320 0.3674(5) -0.0089(3) 0.7852(4) 0.048(3) Uani 1.000 C
C321 0.5214(4) -0.0317(3) 0.7034(5) 0.044(3) Uani 1.000 C
H110' 0.79276 0.30587 0.27899 0.0270 Uiso 1.000 H
H111' 0.90705 0.42538 0.32442 0.0493 Uiso 1.000 H
H111" 0.85853 0.40096 0.38874 0.0493 Uiso 1.000 H
H112' 1.05035 0.36047 0.33207 0.0458 Uiso 1.000 H
H112" 1.03148 0.30925 0.33255 0.0458 Uiso 1.000 H
H113' 0.96835 0.38103 0.19634 0.0432 Uiso 1.000 H
H113" 0.87874 0.36231 0.17630 0.0432 Uiso 1.000 H
H114' 0.60003 0.33358 0.44257 0.0310 Uiso 1.000 H
H115' 0.58731 0.43256 0.30409 0.0387 Uiso 1.000 H
H115" 0.67223 0.41622 0.33979 0.0387 Uiso 1.000 H
H11 0.65349 0.19173 0.28709 0.0654 Uiso 1.000 H
H11' 0.72626 0.22629 0.27445 0.0654 Uiso 1.000 H
H11" 0.63799 0.24232 0.30352 0.0654 Uiso 1.000 H
H116' 0.45289 0.37682 0.27076 0.0514 Uiso 1.000 H
H12 0.75730 0.15492 0.41368 0.0653 Uiso 1.000 H
H12' 0.77811 0.16584 0.33037 0.0653 Uiso 1.000 H
H116" 0.43962 0.36627 0.35564 0.0514 Uiso 1.000 H
H13 0.88122 0.20756 0.35826 0.0431 Uiso 1.000 H
H13' 0.88854 0.16860 0.41571 0.0431 Uiso 1.000 H
H117' 0.59617 0.35883 0.19463 0.0457 Uiso 1.000 H
H14 0.94537 0.26632 0.50449 0.0510 Uiso 1.000 H
H14' 0.95619 0.25733 0.41884 0.0510 Uiso 1.000 H
H14" 0.98101 0.22052 0.47685 0.0510 Uiso 1.000 H
H117" 0.60528 0.30938 0.22137 0.0457 Uiso 1.000 H
H15 0.88786 0.20780 0.56481 0.0480 Uiso 1.000 H
H15' 0.82528 0.17501 0.52560 0.0480 Uiso 1.000 H
H118' 0.86822 0.34623 0.48951 0.0265 Uiso 1.000 H
H16 0.78881 0.25216 0.59980 0.0605 Uiso 1.000 H
H16' 0.74993 0.20489 0.61207 0.0605 Uiso 1.000 H
H119' 0.68791 0.43858 0.56014 0.0435 Uiso 1.000 H
H17 0.58988 0.27376 0.54589 0.0712 Uiso 1.000 H
H17' 0.66895 0.29406 0.58609 0.0712 Uiso 1.000 H
H17" 0.62453 0.25180 0.61913 0.0712 Uiso 1.000 H
H119" 0.65001 0.39352 0.53140 0.0435 Uiso 1.000 H
H18 0.68095 0.17362 0.51696 0.0610 Uiso 1.000 H
H18' 0.59585 0.19896 0.52954 0.0610 Uiso 1.000 H
H120' 0.74445 0.39257 0.69542 0.0487 Uiso 1.000 H
H19 0.58631 0.21863 0.41378 0.0535 Uiso 1.000 H
H19' 0.61688 0.16910 0.41081 0.0535 Uiso 1.000 H
H120" 0.80263 0.35045 0.69071 0.0487 Uiso 1.000 H
H121' 0.85857 0.44651 0.61595 0.0446 Uiso 1.000 H
H121" 0.89075 0.43501 0.53550 0.0446 Uiso 1.000 H
H110 0.86534 0.27653 0.30947 0.0270 Uiso 1.000 H
H111 0.81437 0.40873 0.31150 0.0493 Uiso 1.000 H
H112 1.00423 0.33885 0.40046 0.0458 Uiso 1.000 H
H113 0.95601 0.32991 0.18264 0.0432 Uiso 1.000 H
H114 0.58153 0.29292 0.39257 0.0310 Uiso 1.000 H
H115 0.59205 0.42270 0.38991 0.0387 Uiso 1.000 H
H116 0.44692 0.32730 0.29782 0.0514 Uiso 1.000 H
H117 0.68087 0.34260 0.23088 0.0457 Uiso 1.000 H
H118 0.84131 0.31443 0.55257 0.0265 Uiso 1.000 H
H119 0.71249 0.42057 0.48095 0.0435 Uiso 1.000 H
H120 0.70817 0.34755 0.66492 0.0487 Uiso 1.000 H
H121 0.92457 0.40823 0.60440 0.0446 Uiso 1.000 H
H21 0.17226 0.09905 0.24109 0.0461 Uiso 1.000 H
H21' 0.26929 0.09350 0.25583 0.0461 Uiso 1.000 H
H21" 0.20668 0.05523 0.27757 0.0461 Uiso 1.000 H
H22 0.15636 0.00517 0.18050 0.0592 Uiso 1.000 H
H22' 0.10474 0.04852 0.16511 0.0592 Uiso 1.000 H
H210' 0.19118 0.14225 -0.07219 0.0276 Uiso 1.000 H
H23 0.08659 0.01069 0.07047 0.0644 Uiso 1.000 H
H23' 0.17965 -0.00648 0.06909 0.0644 Uiso 1.000 H
H211' 0.25480 0.24981 -0.18321 0.0404 Uiso 1.000 H
H24 0.10621 0.08493 -0.05861 0.0488 Uiso 1.000 H
H24' 0.05175 0.07776 0.01344 0.0488 Uiso 1.000 H
H24" 0.06753 0.03800 -0.04146 0.0488 Uiso 1.000 H
H211" 0.20021 0.20659 -0.19187 0.0404 Uiso 1.000 H
H25 0.21224 0.00661 -0.04987 0.0593 Uiso 1.000 H
H25' 0.23278 0.05527 -0.07463 0.0593 Uiso 1.000 H
H212' 0.37568 0.25694 -0.07288 0.0492 Uiso 1.000 H
H26 0.35144 0.02926 -0.04591 0.0664 Uiso 1.000 H
H26' 0.31639 0.00267 0.02226 0.0664 Uiso 1.000 H
H212" 0.40615 0.20839 -0.05551 0.0492 Uiso 1.000 H
H27 0.42896 0.11365 0.04122 0.0465 Uiso 1.000 H
H27' 0.40071 0.09692 -0.03782 0.0465 Uiso 1.000 H
H27" 0.46252 0.06810 0.01055 0.0465 Uiso 1.000 H
H213' 0.17735 0.27209 -0.05496 0.0471 Uiso 1.000 H
H28 0.40548 0.02253 0.10754 0.0838 Uiso 1.000 H
H28' 0.39893 0.06984 0.14296 0.0838 Uiso 1.000 H
H213" 0.18815 0.24679 0.02097 0.0471 Uiso 1.000 H
H29 0.32741 0.02981 0.21447 0.0603 Uiso 1.000 H
H29' 0.28812 0.00211 0.14928 0.0603 Uiso 1.000 H
H214' 0.28398 0.18370 0.17445 0.0303 Uiso 1.000 H
H215' 0.55988 0.16179 0.19206 0.0546 Uiso 1.000 H
H215" 0.52085 0.16134 0.11163 0.0546 Uiso 1.000 H
H216' 0.49591 0.24456 0.22579 0.0673 Uiso 1.000 H
H216" 0.39964 0.25666 0.22368 0.0673 Uiso 1.000 H
H217' 0.44337 0.17903 0.32595 0.0670 Uiso 1.000 H
H217" 0.40789 0.13281 0.30015 0.0670 Uiso 1.000 H
H218' 0.06737 0.12398 0.13634 0.0261 Uiso 1.000 H
H219' 0.09523 0.26886 0.20104 0.0428 Uiso 1.000 H
H219" 0.09240 0.25574 0.11638 0.0428 Uiso 1.000 H
H220' 0.09422 0.20156 0.31834 0.0487 Uiso 1.000 H
H220" 0.17249 0.17753 0.28305 0.0487 Uiso 1.000 H
H221' -0.05072 0.22241 0.24208 0.0578 Uiso 1.000 H
H221" -0.06728 0.17284 0.21903 0.0578 Uiso 1.000 H
H210 0.28801 0.13451 -0.07044 0.0276 Uiso 1.000 H
H211 0.29883 0.20394 -0.19816 0.0404 Uiso 1.000 H
H212 0.36326 0.23692 0.00716 0.0492 Uiso 1.000 H
H213 0.12343 0.22945 -0.03854 0.0471 Uiso 1.000 H
H214 0.33573 0.19025 0.10354 0.0303 Uiso 1.000 H
H215 0.50500 0.12126 0.16587 0.0546 Uiso 1.000 H
H216 0.44994 0.25078 0.14899 0.0673 Uiso 1.000 H
H217 0.34637 0.17313 0.31149 0.0670 Uiso 1.000 H
H218 0.06931 0.16035 0.07534 0.0261 Uiso 1.000 H
H219 0.17396 0.24649 0.16354 0.0428 Uiso 1.000 H
H220 0.08972 0.15065 0.29959 0.0487 Uiso 1.000 H
H221 -0.06723 0.21035 0.15820 0.0578 Uiso 1.000 H
H31 0.24539 0.11602 0.77403 0.0404 Uiso 1.000 H
H31' 0.31531 0.08480 0.74094 0.0404 Uiso 1.000 H
H31" 0.22116 0.06876 0.74378 0.0404 Uiso 1.000 H
H32 0.32343 0.15986 0.69712 0.0295 Uiso 1.000 H
H32' 0.26572 0.17518 0.63086 0.0295 Uiso 1.000 H
H33 0.39654 0.16786 0.58327 0.0286 Uiso 1.000 H
H33' 0.40870 0.12102 0.62036 0.0286 Uiso 1.000 H
H34 0.44278 0.13222 0.47391 0.0418 Uiso 1.000 H
H34' 0.38805 0.09509 0.43596 0.0418 Uiso 1.000 H
H34" 0.44049 0.08416 0.50790 0.0418 Uiso 1.000 H
H35 0.31280 0.15849 0.44173 0.0275 Uiso 1.000 H
H35' 0.27073 0.17517 0.51576 0.0275 Uiso 1.000 H
H36 0.16568 0.15066 0.44080 0.0246 Uiso 1.000 H
H36' 0.21277 0.10578 0.42532 0.0246 Uiso 1.000 H
H37 0.04428 0.10762 0.47479 0.0491 Uiso 1.000 H
H37' 0.05239 0.07126 0.53714 0.0491 Uiso 1.000 H
H37" 0.09636 0.06417 0.45967 0.0491 Uiso 1.000 H
H38 0.07183 0.14527 0.57813 0.0282 Uiso 1.000 H
H38' 0.16063 0.16788 0.57001 0.0282 Uiso 1.000 H
H39 0.14322 0.14864 0.69295 0.0266 Uiso 1.000 H
H39' 0.12048 0.09952 0.67120 0.0266 Uiso 1.000 H
H310' 0.30665 0.03375 0.42292 0.0291 Uiso 1.000 H
H311' 0.26834 -0.08217 0.31629 0.0455 Uiso 1.000 H
H311" 0.30099 -0.03427 0.29702 0.0455 Uiso 1.000 H
H312' 0.20380 -0.10555 0.45319 0.0533 Uiso 1.000 H
H312" 0.14547 -0.06438 0.46839 0.0533 Uiso 1.000 H
H313' 0.38977 -0.08951 0.43723 0.0649 Uiso 1.000 H
H313" 0.39572 -0.05331 0.50003 0.0649 Uiso 1.000 H
H314' 0.19788 -0.01583 0.65704 0.0336 Uiso 1.000 H
H315' -0.07891 -0.00289 0.66308 0.0564 Uiso 1.000 H
H315" -0.02900 0.00494 0.58869 0.0564 Uiso 1.000 H
H316' 0.00408 -0.07322 0.73614 0.0497 Uiso 1.000 H
H316" 0.10136 -0.08111 0.72667 0.0497 Uiso 1.000 H
H317' 0.02888 0.00686 0.81087 0.0534 Uiso 1.000 H
H317" 0.06614 0.04991 0.77400 0.0534 Uiso 1.000 H
H318' 0.41070 0.04955 0.65027 0.0303 Uiso 1.000 H
H319' 0.37053 -0.09616 0.70104 0.0544 Uiso 1.000 H
H319" 0.39219 -0.08456 0.61792 0.0544 Uiso 1.000 H
H320' 0.38443 -0.03210 0.81884 0.0721 Uiso 1.000 H
H320" 0.30687 -0.00725 0.78385 0.0721 Uiso 1.000 H
H321' 0.52952 -0.05711 0.73501 0.0658 Uiso 1.000 H
H321" 0.54766 -0.00612 0.72571 0.0658 Uiso 1.000 H
H310 0.20980 0.02628 0.42576 0.0291 Uiso 1.000 H
H311 0.20467 -0.04229 0.31210 0.0455 Uiso 1.000 H
H312 0.21527 -0.07760 0.52638 0.0533 Uiso 1.000 H
H313 0.42441 -0.04193 0.41851 0.0649 Uiso 1.000 H
H314 0.14273 -0.01371 0.58738 0.0336 Uiso 1.000 H
H315 -0.03573 0.04318 0.64792 0.0564 Uiso 1.000 H
H316 0.04145 -0.08388 0.65713 0.0497 Uiso 1.000 H
H317 0.12683 0.01216 0.80181 0.0534 Uiso 1.000 H
H318 0.42266 0.01689 0.58448 0.0303 Uiso 1.000 H
H319 0.30427 -0.07120 0.65127 0.0544 Uiso 1.000 H
H320 0.38997 0.01900 0.80189 0.0721 Uiso 1.000 H
H321 0.54634 -0.03724 0.65549 0.0658 Uiso 1.000 H

loop_
_atom_type_symbol
_atom_type_description
_atom_type_scat_dispersion_real
_atom_type_scat_dispersion_imag
_atom_type_scat_source
Y Y -2.7962 3.5667 'International Tables Vol C Tables 4.2.6.8 and 6.1.1.4'
Si Si 0.0817 0.0704 'International Tables Vol C Tables 4.2.6.8 and 6.1.1.4'
N N 0.0061 0.0033 'International Tables Vol C Tables 4.2.6.8 and 6.1.1.4'
H H 0.0000 0.0000 'International Tables Vol C Tables 4.2.6.8 and 6.1.1.4'
C C 0.0033 0.0016 'International Tables Vol C Tables 4.2.6.8 and 6.1.1.4'

loop_
_geom_angle_atom_site_label_1
_geom_angle_atom_site_label_2
_geom_angle_atom_site_label_3
_geom_angle
_geom_angle_publ_flag
N11 Y11 N12 67.76(16) yes
N11 Y11 N13 67.00(17) yes
N11 Y11 C110 92.91(19) no
N11 Y11 C114 90.06(18) no
N11 Y11 C118 152.94(18) no
N12 Y11 N13 67.84(16) yes
N12 Y11 C110 89.88(19) no
N12 Y11 C114 155.19(18) no
N12 Y11 C118 89.23(18) no
N13 Y11 C110 154.07(19) no
N13 Y11 C114 93.88(19) no
N13 Y11 C118 91.75(18) no
C110 Y11 C114 102.7(2) yes
C110 Y11 C118 101.4(2) yes
C114 Y11 C118 108.7(2) yes
N23 Y22 C218 156.74(19) no
C210 Y22 C214 102.3(2) yes
C210 Y22 C218 103.8(2) yes
C214 Y22 C218 101.5(2) yes
N21 Y22 N22 67.43(17) yes
N21 Y22 N23 68.52(17) yes
N21 Y22 C210 150.46(18) no
N21 Y22 C214 98.4(2) no
N21 Y22 C218 92.39(19) no
N22 Y22 N23 68.14(16) yes
N22 Y22 C210 87.01(18) no
N22 Y22 C214 160.45(19) no
N22 Y22 C218 92.75(19) no
N23 Y22 C210 88.84(19) no
N23 Y22 C214 94.58(19) no
N33 Y33 C314 96.86(19) no
N33 Y33 C318 155.25(19) no
C310 Y33 C314 101.6(2) yes
C310 Y33 C318 103.1(2) yes
N32 Y33 N33 68.66(15) yes
N32 Y33 C310 91.28(18) no
N31 Y33 N32 67.66(16) yes
N31 Y33 N33 68.51(17) yes
N31 Y33 C310 152.75(18) no
N31 Y33 C314 95.3(2) no
N31 Y33 C318 93.9(2) no
N32 Y33 C318 88.88(19) no
N33 Y33 C310 88.19(19) no
N32 Y33 C314 160.47(19) no
C314 Y33 C318 102.2(2) yes
C111 Si11 C112 108.4(3) no
C110 Si11 C111 111.8(3) no
C110 Si11 C112 112.0(3) no
C111 Si11 C113 105.6(3) no
C112 Si11 C113 106.0(3) no
C110 Si11 C113 112.7(3) no
C116 Si12 C117 103.0(3) no
C115 Si12 C117 107.9(3) no
C114 Si12 C116 115.4(3) no
C114 Si12 C117 112.8(3) no
C115 Si12 C116 105.5(3) no
C114 Si12 C115 111.6(3) no
C120 Si13 C121 105.9(3) no
C118 Si13 C119 111.7(3) no
C118 Si13 C120 112.9(3) no
C119 Si13 C120 106.9(3) no
C119 Si13 C121 107.0(3) no
C118 Si13 C121 112.0(3) no
C210 Si21 C212 113.7(3) no
C210 Si21 C211 113.3(3) no
C211 Si21 C212 105.5(3) no
C211 Si21 C213 105.4(3) no
C212 Si21 C213 109.1(3) no
C210 Si21 C213 109.4(3) no
C214 Si22 C216 112.5(3) no
C214 Si22 C215 112.6(3) no
C215 Si22 C216 104.6(3) no
C214 Si22 C217 111.7(3) no
C216 Si22 C217 106.2(4) no
C215 Si22 C217 108.7(4) no
C218 Si23 C221 114.0(4) no
C219 Si23 C220 107.4(3) no
C218 Si23 C219 112.2(3) no
C218 Si23 C220 113.7(3) no
C219 Si23 C221 105.1(4) no
C220 Si23 C221 103.7(4) no
C312 Si31 C313 109.0(3) no
C311 Si31 C312 104.8(3) no
C311 Si31 C313 106.8(3) no
C310 Si31 C312 112.0(3) no
C310 Si31 C313 111.5(3) no
C310 Si31 C311 112.5(3) no
C316 Si32 C317 106.5(3) no
C314 Si32 C316 113.4(3) no
C314 Si32 C315 111.5(3) no
C315 Si32 C317 107.0(3) no
C315 Si32 C316 106.4(3) no
C314 Si32 C317 111.7(3) no
C318 Si33 C321 112.1(4) no
C318 Si33 C320 112.4(4) no
C318 Si33 C319 113.2(4) no
C319 Si33 C321 104.7(4) no
C320 Si33 C321 105.7(4) no
C319 Si33 C320 108.3(4) no
Y11 N11 C11 106.9(4) no
Y11 N11 C12 113.4(4) no
C12 N11 C19 111.9(6) no
C11 N11 C19 108.9(6) no
Y11 N11 C19 106.6(4) no
C11 N11 C12 108.8(6) no
Y11 N12 C15 113.0(4) no
Y11 N12 C14 109.8(3) no
C14 N12 C15 108.2(5) no
C13 N12 C14 107.0(5) no
Y11 N12 C13 106.4(4) no
C13 N12 C15 112.3(5) no
C16 N13 C17 109.1(6) no
C16 N13 C18 111.8(6) no
Y11 N13 C18 115.1(5) no
C17 N13 C18 110.0(5) no
Y11 N13 C16 105.3(4) no
Y11 N13 C17 105.1(4) no
Y22 N21 C21 105.9(4) no
C21 N21 C29 110.9(5) no
C22 N21 C29 110.5(6) no
C21 N21 C22 109.3(5) no
Y22 N21 C29 112.6(4) no
Y22 N21 C22 107.5(4) no
Y22 N22 C23 111.7(4) no
Y22 N22 C24 109.6(4) no
Y22 N22 C25 104.8(4) no
C24 N22 C25 109.5(6) no
C23 N22 C24 109.8(5) no
C23 N22 C25 111.4(6) no
Y22 N23 C26 113.7(4) no
Y22 N23 C27 108.2(4) no
Y22 N23 C28 104.0(4) no
C26 N23 C27 109.7(5) no
C27 N23 C28 109.5(5) no
C26 N23 C28 111.5(6) no
Y33 N31 C39 104.1(4) no
C31 N31 C32 111.0(5) no
C32 N31 C39 112.0(5) no
Y33 N31 C31 105.7(3) no
C31 N31 C39 108.2(5) no
Y33 N31 C32 115.4(4) no
Y33 N32 C35 112.7(3) no
Y33 N32 C33 105.6(4) no
C34 N32 C35 108.5(5) no
C33 N32 C34 108.8(5) no
Y33 N32 C34 109.7(3) no
C33 N32 C35 111.5(5) no
Y33 N33 C36 103.6(3) no
C36 N33 C37 110.1(5) no
Y33 N33 C37 109.7(4) no
C37 N33 C38 109.4(5) no
Y33 N33 C38 113.0(4) no
C36 N33 C38 110.9(5) no
N11 C12 C13 115.7(5) no
N12 C13 C12 116.3(6) no
N12 C15 C16 115.5(6) no
N13 C16 C15 115.7(7) no
N13 C18 C19 115.2(7) no
N11 C19 C18 113.8(7) no
Y11 C110 Si11 128.9(3) yes
H11' C11 H11" 109.49 no
H11 C11 H11" 109.41 no
H11 C11 H11' 109.47 no
N11 C11 H11 109.46 no
N11 C11 H11' 109.52 no
N11 C11 H11" 109.48 no
C13 C12 H12 108.33 no
N11 C12 H12 108.32 no
N11 C12 H12' 108.33 no
H12 C12 H12' 107.47 no
C13 C12 H12' 108.45 no
C12 C13 H13' 108.21 no
H13 C13 H13' 107.33 no
C12 C13 H13 108.17 no
N12 C13 H13' 108.28 no
N12 C13 H13 108.23 no
Y11 C114 Si12 133.4(3) yes
H14 C14 H14" 109.48 no
H14 C14 H14' 109.35 no
N12 C14 H14 109.41 no
H14' C14 H14" 109.56 no
N12 C14 H14" 109.55 no
N12 C14 H14' 109.47 no
C16 C15 H15' 108.34 no
C16 C15 H15 108.42 no
H15 C15 H15' 107.59 no
N12 C15 H15 108.37 no
N12 C15 H15' 108.39 no
C15 C16 H16' 108.41 no
H16 C16 H16' 107.36 no
C15 C16 H16 108.35 no
N13 C16 H16' 108.41 no
N13 C16 H16 108.31 no
H17 C17 H17" 109.45 no
N13 C17 H17 109.43 no
H17' C17 H17" 109.56 no
N13 C17 H17' 109.46 no
H17 C17 H17' 109.55 no
N13 C17 H17" 109.38 no
H18 C18 H18' 107.54 no
Y11 C118 Si13 136.4(3) yes
N13 C18 H18 108.46 no
N13 C18 H18' 108.42 no
C19 C18 H18 108.48 no
C19 C18 H18' 108.48 no
N11 C19 H19' 108.81 no
N11 C19 H19 108.67 no
H19 C19 H19' 107.67 no
C18 C19 H19 108.80 no
C18 C19 H19' 108.90 no
Si11 C110 H110 105.05 no
Y11 C110 H110' 105.05 no
Y11 C110 H110 105.06 no
Si11 C110 H110' 105.04 no
H110' C110 H110 105.89 no
H111' C111 H111 109.42 no
Si11 C111 H111' 109.56 no
Si11 C111 H111" 109.53 no
H111" C111 H111 109.38 no
Si11 C111 H111 109.57 no
H111' C111 H111" 109.38 no
Si11 C112 H112" 109.50 no
Si11 C112 H112' 109.52 no
H112' C112 H112" 109.44 no
H112' C112 H112 109.45 no
Si11 C112 H112 109.50 no
H112" C112 H112 109.43 no
Si11 C113 H113" 109.46 no
Si11 C113 H113 109.45 no
Si11 C113 H113' 109.58 no
H113' C113 H113" 109.53 no
H113' C113 H113 109.50 no
H113" C113 H113 109.32 no
Si12 C114 H114' 103.97 no
Si12 C114 H114 103.89 no
H114' C114 H114 105.42 no
Y11 C114 H114 103.76 no
Y11 C114 H114' 103.81 no
H115" C115 H115 109.48 no
Si12 C115 H115 109.54 no
Si12 C115 H115' 109.48 no
Si12 C115 H115" 109.49 no
H115' C115 H115" 109.37 no
H115' C115 H115 109.47 no
Si12 C116 H116' 109.51 no
H116" C116 H116 109.40 no
H116' C116 H116 109.55 no
Si12 C116 H116 109.45 no
H116' C116 H116" 109.50 no
Si12 C116 H116" 109.42 no
H117" C117 H117 109.42 no
Si12 C117 H117" 109.50 no
H117' C117 H117" 109.40 no
H117' C117 H117 109.44 no
Si12 C117 H117' 109.53 no
Si12 C117 H117 109.53 no
Y11 C118 H118' 103.12 no
Y11 C118 H118 103.10 no
Si13 C118 H118 103.00 no
H118' C118 H118 105.03 no
Si13 C118 H118' 103.03 no
Si13 C119 H119" 109.46 no
Si13 C119 H119 109.50 no
H119" C119 H119 109.46 no
H119' C119 H119" 109.42 no
H119' C119 H119 109.51 no
Si13 C119 H119' 109.48 no
H120' C120 H120 109.50 no
Si13 C120 H120" 109.47 no
Si13 C120 H120 109.51 no
H120' C120 H120" 109.42 no
H120" C120 H120 109.41 no
Si13 C120 H120' 109.51 no
Si13 C121 H121' 109.52 no
Si13 C121 H121" 109.48 no
H121' C121 H121" 109.47 no
H121' C121 H121 109.48 no
Si13 C121 H121 109.47 no
H121" C121 H121 109.41 no
N21 C22 C23 116.6(7) no
N22 C23 C22 117.4(8) no
N22 C25 C26 116.8(7) no
N23 C26 C25 117.2(7) no
N23 C28 C29 118.5(7) no
N21 C29 C28 116.0(7) no
H21 C21 H21" 109.56 no
N21 C21 H21 109.41 no
N21 C21 H21' 109.40 no
N21 C21 H21" 109.44 no
H21 C21 H21' 109.52 no
H21' C21 H21" 109.50 no
C23 C22 H22 108.19 no
C23 C22 H22' 108.12 no
N21 C22 H22 108.17 no
H22 C22 H22' 107.37 no
N21 C22 H22' 108.08 no
C22 C23 H23 107.97 no
N22 C23 H23 107.96 no
C22 C23 H23' 107.96 no
H23 C23 H23' 107.21 no
N22 C23 H23' 107.97 no
H24 C24 H24" 109.51 no
N22 C24 H24' 109.43 no
N22 C24 H24" 109.37 no
H24 C24 H24' 109.58 no
N22 C24 H24 109.47 no
H24' C24 H24" 109.46 no
C26 C25 H25 108.07 no
H25 C25 H25' 107.23 no
N22 C25 H25' 108.16 no
N22 C25 H25 108.09 no
C26 C25 H25' 108.16 no
C25 C26 H26 107.97 no
C25 C26 H26' 108.06 no
H26 C26 H26' 107.17 no
N23 C26 H26' 108.05 no
N23 C26 H26 108.02 no
H27 C27 H27' 109.50 no
N23 C27 H27 109.41 no
N23 C27 H27' 109.43 no
N23 C27 H27" 109.44 no
H27' C27 H27" 109.53 no
H27 C27 H27" 109.52 no
H28 C28 H28' 107.15 no
N23 C28 H28' 107.67 no
C29 C28 H28' 107.68 no
C29 C28 H28 107.67 no
N23 C28 H28 107.71 no
C28 C29 H29' 108.30 no
H29 C29 H29' 107.47 no
N21 C29 H29' 108.22 no
C28 C29 H29 108.31 no
N21 C29 H29 108.28 no
Y22 C210 Si21 126.0(3) yes
Y22 C214 Si22 154.8(3) yes
Y22 C218 Si23 130.6(3) yes
N31 C32 C33 113.1(5) no
N32 C33 C32 112.0(5) no
N32 C35 C36 113.2(5) no
N33 C36 C35 113.8(5) no
N33 C38 C39 111.9(5) no
N31 C39 C38 111.9(5) no
Si21 C210 H210' 105.77 no
Y22 C210 H210 105.87 no
Si21 C210 H210 105.84 no
H210' C210 H210 106.15 no
Y22 C210 H210' 105.82 no
Si21 C211 H211' 109.44 no
Si21 C211 H211 109.50 no
H211' C211 H211" 109.42 no
H211' C211 H211 109.51 no
H211" C211 H211 109.52 no
Si21 C211 H211" 109.44 no
Si21 C212 H212' 109.50 no
Si21 C212 H212" 109.53 no
H212' C212 H212 109.40 no
H212" C212 H212 109.44 no
Si21 C212 H212 109.46 no
H212' C212 H212" 109.50 no
Si21 C213 H213' 109.51 no
H213' C213 H213" 109.49 no
Si21 C213 H213" 109.43 no
Si21 C213 H213 109.46 no
H213" C213 H213 109.40 no
H213' C213 H213 109.53 no
Y22 C214 H214' 97.73 no
Y22 C214 H214 97.68 no
Si22 C214 H214 97.75 no
H214' C214 H214 103.65 no
Si22 C214 H214' 97.79 no
H215' C215 H215" 109.59 no
H215' C215 H215 109.36 no
H215" C215 H215 109.41 no
Si22 C215 H215' 109.52 no
Si22 C215 H215" 109.54 no
Si22 C215 H215 109.40 no
Si22 C216 H216' 109.47 no
Si22 C216 H216" 109.48 no
Si22 C216 H216 109.50 no
H216' C216 H216 109.45 no
H216" C216 H216 109.48 no
H216' C216 H216" 109.43 no
Si22 C217 H217' 109.45 no
Si22 C217 H217 109.48 no
H217' C217 H217" 109.44 no
Si22 C217 H217" 109.40 no
H217" C217 H217 109.50 no
H217' C217 H217 109.55 no
Y22 C218 H218 104.62 no
Si23 C218 H218' 104.62 no
H218' C218 H218 105.59 no
Si23 C218 H218 104.70 no
Y22 C218 H218' 104.55 no
Si23 C219 H219' 109.48 no
Si23 C219 H219 109.52 no
H219' C219 H219" 109.40 no
H219' C219 H219 109.48 no
H219" C219 H219 109.48 no
Si23 C219 H219" 109.47 no
Si23 C220 H220' 109.50 no
Si23 C220 H220" 109.44 no
H220" C220 H220 109.44 no
H220' C220 H220 109.50 no
Si23 C220 H220 109.46 no
H220' C220 H220" 109.49 no
Si23 C221 H221 109.45 no
H221" C221 H221 109.49 no
H221' C221 H221" 109.51 no
H221' C221 H221 109.37 no
Si23 C221 H221" 109.54 no
Si23 C221 H221' 109.47 no
H31 C31 H31" 109.51 no
H31' C31 H31" 109.45 no
N31 C31 H31" 109.52 no
N31 C31 H31 109.48 no
N31 C31 H31' 109.43 no
H31 C31 H31' 109.43 no
N31 C32 H32 108.84 no
N31 C32 H32' 109.03 no
C33 C32 H32 108.90 no
C33 C32 H32' 109.01 no
H32 C32 H32' 107.85 no
C32 C33 H33 109.24 no
C32 C33 H33' 109.21 no
N32 C33 H33' 109.09 no
N32 C33 H33 109.23 no
H33 C33 H33' 107.94 no
H34 C34 H34" 109.45 no
H34' C34 H34" 109.47 no
H34 C34 H34' 109.55 no
N32 C34 H34 109.46 no
N32 C34 H34' 109.49 no
N32 C34 H34" 109.41 no
H35 C35 H35' 107.65 no
N32 C35 H35' 108.91 no
C36 C35 H35 109.02 no
N32 C35 H35 108.93 no
C36 C35 H35' 109.03 no
C35 C36 H36 108.83 no
C35 C36 H36' 108.82 no
N33 C36 H36' 108.77 no
N33 C36 H36 108.71 no
H36 C36 H36' 107.73 no
H37 C37 H37" 109.47 no
H37' C37 H37" 109.47 no
H37 C37 H37' 109.48 no
N33 C37 H37 109.47 no
N33 C37 H37' 109.46 no
N33 C37 H37" 109.48 no
H38 C38 H38' 107.92 no
N33 C38 H38' 109.27 no
C39 C38 H38 109.22 no
N33 C38 H38 109.24 no
C39 C38 H38' 109.24 no
N31 C39 H39' 109.21 no
C38 C39 H39 109.25 no
N31 C39 H39 109.19 no
C38 C39 H39' 109.25 no
H39 C39 H39' 107.92 no
Y33 C310 Si31 126.3(3) no
Y33 C314 Si32 156.0(3) no
Y33 C318 Si33 131.0(3) no
Y33 C310 H310' 105.73 no
Y33 C310 H310 105.73 no
Si31 C310 H310' 105.76 no
Si31 C310 H310 105.77 no
H310' C310 H310 106.20 no
Si31 C311 H311' 109.45 no
Si31 C311 H311" 109.39 no
Si31 C311 H311 109.41 no
H311' C311 H311" 109.54 no
H311' C311 H311 109.56 no
H311" C311 H311 109.47 no
Si31 C312 H312' 109.43 no
Si31 C312 H312" 109.45 no
Si31 C312 H312 109.48 no
H312' C312 H312" 109.45 no
H312' C312 H312 109.49 no
H312" C312 H312 109.52 no
Si31 C313 H313' 109.42 no
Si31 C313 H313" 109.44 no
Si31 C313 H313 109.54 no
H313' C313 H313" 109.37 no
H313' C313 H313 109.51 no
H313" C313 H313 109.55 no
Y33 C314 H314' 97.36 no
Y33 C314 H314 97.38 no
Si32 C314 H314' 97.44 no
Si32 C314 H314 97.44 no
H314' C314 H314 103.53 no
Si32 C315 H315' 109.48 no
Si32 C315 H315" 109.41 no
Si32 C315 H315 109.47 no
H315' C315 H315" 109.46 no
H315' C315 H315 109.55 no
H315" C315 H315 109.45 no
Si32 C316 H316' 109.49 no
Si32 C316 H316" 109.43 no
Si32 C316 H316 109.45 no
H316' C316 H316" 109.50 no
H316' C316 H316 109.51 no
H316" C316 H316 109.45 no
Si32 C317 H317' 109.55 no
Si32 C317 H317" 109.49 no
Si32 C317 H317 109.49 no
H317' C317 H317" 109.47 no
H317' C317 H317 109.48 no
H317" C317 H317 109.36 no
Y33 C318 H318' 104.54 no
Y33 C318 H318 104.54 no
Si33 C318 H318' 104.46 no
Si33 C318 H318 104.47 no
H318' C318 H318 105.72 no
Si33 C319 H319' 109.51 no
Si33 C319 H319" 109.47 no
Si33 C319 H319 109.54 no
H319' C319 H319" 109.39 no
H319' C319 H319 109.48 no
H319" C319 H319 109.43 no
Si33 C320 H320' 109.40 no
Si33 C320 H320" 109.41 no
Si33 C320 H320 109.46 no
H320' C320 H320" 109.47 no
H320' C320 H320 109.54 no
H320" C320 H320 109.55 no
Si33 C321 H321' 109.48 no
Si33 C321 H321" 109.41 no
Si33 C321 H321 109.47 no
H321' C321 H321" 109.46 no
H321' C321 H321 109.57 no
H321" C321 H321 109.43 no

loop_
_geom_bond_atom_site_label_1
_geom_bond_atom_site_label_2
_geom_bond_distance
_geom_bond_publ_flag
Y11 N11 2.606(5) yes
Y11 N12 2.612(5) yes
Y11 N13 2.587(5) yes
Y11 C110 2.422(6) yes
Y11 C114 2.449(6) yes
Y11 C118 2.412(6) yes
Y22 N21 2.572(5) yes
Y22 N22 2.628(5) yes
Y22 N23 2.594(5) yes
Y22 C210 2.450(7) yes
Y22 C214 2.383(7) yes
Y22 C218 2.451(7) yes
Y33 N33 2.603(5) yes
Y33 C310 2.461(6) yes
Y33 C314 2.382(7) yes
Y33 C318 2.419(7) yes
Y33 N32 2.624(5) yes
Y33 N31 2.576(5) yes
Si11 C113 1.877(8) no
Si11 C112 1.881(7) no
Si11 C110 1.848(7) no
Si11 C111 1.884(7) no
Si12 C115 1.885(6) no
Si12 C117 1.868(7) no
Si12 C114 1.840(7) no
Si12 C116 1.865(7) no
Si13 C120 1.870(7) no
Si13 C121 1.901(6) no
Si13 C119 1.874(7) no
Si13 C118 1.835(6) no
Si21 C210 1.847(6) no
Si21 C212 1.873(7) no
Si21 C213 1.868(7) no
Si21 C211 1.864(6) no
Si22 C216 1.884(7) no
Si22 C217 1.860(8) no
Si22 C214 1.827(7) no
Si22 C215 1.873(7) no
Si23 C218 1.852(7) no
Si23 C221 1.880(7) no
Si23 C219 1.877(7) no
Si23 C220 1.883(8) no
Si31 C312 1.884(7) no
Si31 C310 1.830(6) no
Si31 C313 1.863(7) no
Si31 C311 1.882(8) no
Si32 C317 1.893(7) no
Si32 C316 1.895(6) no
Si32 C314 1.832(7) no
Si32 C315 1.894(7) no
Si33 C318 1.842(7) no
Si33 C321 1.887(7) no
Si33 C319 1.868(7) no
Si33 C320 1.862(8) no
N11 C12 1.511(9) no
N11 C19 1.498(10) no
N11 C11 1.433(9) no
N12 C13 1.496(10) no
N12 C14 1.485(8) no
N12 C15 1.471(9) no
N13 C18 1.467(10) no
N13 C17 1.498(9) no
N13 C16 1.486(9) no
N21 C29 1.471(10) no
N21 C21 1.491(9) no
N21 C22 1.488(10) no
N22 C25 1.517(10) no
N22 C24 1.449(8) no
N22 C23 1.493(11) no
N23 C26 1.467(11) no
N23 C27 1.493(8) no
N23 C28 1.464(12) no
N31 C31 1.477(9) no
N31 C39 1.474(8) no
N31 C32 1.490(8) no
N32 C35 1.485(8) no
N32 C33 1.490(9) no
N32 C34 1.482(8) no
N33 C37 1.463(8) no
N33 C36 1.487(8) no
N33 C38 1.488(8) no
C12 C13 1.445(10) no
C15 C16 1.473(11) no
C18 C19 1.463(13) no
C11 H11" 0.9803 no
C11 H11 0.9804 no
C11 H11' 0.9795 no
C12 H12' 0.9893 no
C12 H12 0.9902 no
C13 H13' 0.9900 no
C13 H13 0.9907 no
C14 H14 0.9812 no
C14 H14' 0.9802 no
C14 H14" 0.9787 no
C15 H15 0.9891 no
C15 H15' 0.9893 no
C16 H16' 0.9897 no
C16 H16 0.9913 no
C17 H17" 0.9801 no
C17 H17' 0.9789 no
C17 H17 0.9801 no
C18 H18 0.9892 no
C18 H18' 0.9902 no
C19 H19' 0.9888 no
C19 H19 0.9911 no
C110 H110 0.9898 no
C110 H110' 0.9899 no
C111 H111' 0.9802 no
C111 H111 0.9802 no
C111 H111" 0.9809 no
C112 H112 0.9803 no
C112 H112' 0.9800 no
C112 H112" 0.9804 no
C113 H113 0.9810 no
C113 H113' 0.9787 no
C113 H113" 0.9808 no
C114 H114 0.9907 no
C114 H114' 0.9891 no
C115 H115 0.9794 no
C115 H115' 0.9807 no
C115 H115" 0.9804 no
C116 H116' 0.9790 no
C116 H116 0.9801 no
C116 H116" 0.9807 no
C117 H117 0.9800 no
C117 H117" 0.9807 no
C117 H117' 0.9802 no
C118 H118 0.9908 no
C118 H118' 0.9902 no
C119 H119 0.9795 no
C119 H119' 0.9802 no
C119 H119" 0.9805 no
C120 H120 0.9800 no
C120 H120' 0.9799 no
C120 H120" 0.9807 no
C121 H121 0.9804 no
C121 H121" 0.9802 no
C121 H121' 0.9797 no
C22 C23 1.389(13) no
C25 C26 1.433(12) no
C28 C29 1.425(13) no
C21 H21" 0.9795 no
C21 H21' 0.9800 no
C21 H21 0.9794 no
C22 H22 0.9890 no
C22 H22' 0.9901 no
C23 H23 0.9901 no
C23 H23' 0.9901 no
C24 H24' 0.9796 no
C24 H24" 0.9805 no
C24 H24 0.9791 no
C25 H25 0.9910 no
C25 H25' 0.9898 no
C26 H26 0.9911 no
C26 H26' 0.9899 no
C27 H27" 0.9796 no
C27 H27' 0.9798 no
C27 H27 0.9799 no
C28 H28 0.9894 no
C28 H28' 0.9899 no
C29 H29 0.9894 no
C29 H29' 0.9895 no
C32 C33 1.517(10) no
C35 C36 1.519(9) no
C38 C39 1.531(10) no
C210 H210 0.9896 no
C210 H210' 0.9910 no
C211 H211 0.9792 no
C211 H211' 0.9803 no
C211 H211" 0.9803 no
C212 H212 0.9808 no
C212 H212' 0.9800 no
C212 H212" 0.9796 no
C213 H213' 0.9790 no
C213 H213" 0.9807 no
C213 H213 0.9801 no
C214 H214' 0.9895 no
C214 H214 0.9907 no
C215 H215 0.9818 no
C215 H215' 0.9796 no
C215 H215" 0.9790 no
C216 H216' 0.9802 no
C216 H216" 0.9800 no
C216 H216 0.9798 no
C217 H217' 0.9797 no
C217 H217" 0.9807 no
C217 H217 0.9791 no
C218 H218 0.9897 no
C218 H218' 0.9916 no
C219 H219 0.9795 no
C219 H219' 0.9806 no
C219 H219" 0.9805 no
C220 H220 0.9802 no
C220 H220' 0.9795 no
C220 H220" 0.9804 no
C221 H221 0.9809 no
C221 H221' 0.9804 no
C221 H221" 0.9791 no
C31 H31 0.9799 no
C31 H31' 0.9807 no
C31 H31" 0.9794 no
C32 H32 0.9907 no
C32 H32' 0.9883 no
C33 H33 0.9885 no
C33 H33' 0.9910 no
C34 H34 0.9795 no
C34 H34' 0.9794 no
C34 H34" 0.9807 no
C35 H35 0.9904 no
C35 H35' 0.9912 no
C36 H36 0.9899 no
C36 H36' 0.9891 no
C37 H37 0.9801 no
C37 H37' 0.9799 no
C37 H37" 0.9801 no
C38 H38 0.9901 no
C38 H38' 0.9900 no
C39 H39 0.9900 no
C39 H39' 0.9899 no
C310 H310' 0.9897 no
C310 H310 0.9899 no
C311 H311' 0.9792 no
C311 H311" 0.9801 no
C311 H311 0.9798 no
C312 H312' 0.9803 no
C312 H312" 0.9800 no
C312 H312 0.9794 no
C313 H313' 0.9809 no
C313 H313" 0.9804 no
C313 H313 0.9785 no
C314 H314' 0.9905 no
C314 H314 0.9903 no
C315 H315' 0.9794 no
C315 H315" 0.9807 no
C315 H315 0.9796 no
C316 H316' 0.9794 no
C316 H316" 0.9803 no
C316 H316 0.9801 no
C317 H317' 0.9793 no
C317 H317" 0.9808 no
C317 H317 0.9806 no
C318 H318' 0.9895 no
C318 H318 0.9896 no
C319 H319' 0.9802 no
C319 H319" 0.9807 no
C319 H319 0.9796 no
C320 H320' 0.9801 no
C320 H320" 0.9800 no
C320 H320 0.9790 no
C321 H321' 0.9792 no
C321 H321" 0.9809 no
C321 H321 0.9796 no

loop_
_geom_contact_atom_site_label_1
_geom_contact_atom_site_label_2
_geom_contact_distance
_geom_contact_site_symmetry_2
_geom_contact_publ_flag
Y11 H111" 3.9157 . no
Si11 H118' 3.4860 . no
Si13 H17' 3.3306 . no
Si23 H21 3.4137 . no
Si23 H214' 3.4442 . no
Si32 H39' 3.4386 . no
Si33 H314' 3.4457 . no
C17 C215 3.596(10) 4_555 no
C12 H18 2.9264 . no
C12 H15' 2.7935 . no
C13 H110 3.0424 . no
C14 H213 3.0424 4_655 no
C15 H12 2.9985 . no
C15 H18 2.7424 . no
C16 H118 2.9899 . no
C17 H215" 3.0015 4_555 no
C18 H15' 2.9711 . no
C18 H12 2.7674 . no
C19 H114 3.0575 . no
C23 H29' 2.7125 . no
C23 H26' 2.9974 . no
C24 H210' 3.0359 . no
C26 H29' 2.9634 . no
C26 H119' 3.0133 2_645 no
C26 H23' 2.7822 . no
C27 H210 2.9202 . no
C29 H26' 2.7608 . no
C29 H23' 2.9110 . no
C32 H35' 2.6078 . no
C32 H38' 2.7214 . no
C33 H318' 3.0376 . no
C34 H310' 2.9783 . no
C35 H213' 3.0540 4_555 no
C35 H32' 2.7829 . no
C35 H38' 2.5671 . no
C37 H310 3.0584 . no
C38 H35' 2.7544 . no
C38 H32' 2.5817 . no
C110 H11' 3.0507 . no
C110 H14' 3.0428 . no
C112 H14' 2.9359 . no
C114 H17 3.0878 . no
C114 H11" 2.9240 . no
C115 H119 3.0307 . no
C215 C17 3.596(10) 4_554 no
C117 H110' 3.0939 . no
C118 H16 3.0134 . no
C118 H17' 3.0215 . no
C118 H14 2.9466 . no
C119 H26' 2.9504 2_655 no
C120 H17' 3.0228 . no
C121 H25 3.0016 2_655 no
C210 H24 3.0087 . no
C210 H27' 3.0524 . no
C210 H25' 2.9901 . no
C212 H214 3.0206 . no
C213 H219" 3.0578 . no
C213 H35' 3.0430 4_554 no
C214 H27 3.0266 . no
C215 H27 2.8622 . no
C217 H35 3.0432 . no
C218 H21 2.9684 . no
C218 H24' 3.0552 . no
C219 H213" 2.8938 . no
C220 H21 2.7508 . no
C221 H120" 2.9675 4_454 no
C221 H13 3.0914 1_455 no
C310 H37" 3.0482 . no
C310 H36' 2.8530 . no
C311 H111 3.0510 2_645 no
C312 H314 2.9753 . no
C312 H15' 3.0612 3_656 no
C313 H34" 3.0448 3_656 no
C314 H39' 3.0975 . no
C314 H31" 3.0466 . no
C315 H37' 2.9637 . no
C315 H311 3.0825 3_556 no
C317 H31" 2.9269 . no
C318 H34" 2.9938 . no
C318 H33' 3.0177 . no
C318 H31' 3.0389 . no
C319 H313" 3.0787 . no
C321 H29 2.8685 3_656 no
H110' C117 3.0939 . no
H110' H117 2.3050 . no
H111" H118' 2.4978 . no
H111" Y11 3.9157 . no
H112" H14' 2.5515 . no
H113' H39' 2.5720 4_654 no
H113' H315 2.4885 4_654 no
H114' H119" 2.5828 . no
H115" H111 2.3665 . no
H11 H215' 2.4801 . no
H11 H19' 2.4400 . no
H11 H12' 2.3050 . no
H11' H12' 2.2771 . no
H11' C110 3.0507 . no
H11" C114 2.9240 . no
H11" H114 2.4281 . no
H11" H19 2.3010 . no
H116' H31' 2.5744 4_554 no
H12 H15' 2.4031 . no
H12 H19' 2.3116 . no
H12 C18 2.7674 . no
H12 H18 2.3287 . no
H12 C15 2.9985 . no
H12' H11 2.3050 . no
H12' H11' 2.2771 . no
H116" H27' 2.3385 4_555 no
H13 H110 2.3102 . no
H13 H221' 2.4363 1_655 no
H13 H14' 2.2417 . no
H13 C221 3.0914 1_655 no
H13' H14" 2.4533 . no
H13' H15' 2.2641 . no
H14 H15 2.3031 . no
H14 H118 2.4045 . no
H14 C118 2.9466 . no
H14' C112 2.9359 . no
H14' H112" 2.5515 . no
H14' C110 3.0428 . no
H14' H13 2.2417 . no
H14' H110 2.5498 . no
H14" H15 2.2383 . no
H14" H13' 2.4533 . no
H15 H14 2.3031 . no
H15 H14" 2.2383 . no
H15' C18 2.9711 . no
H15' C312 3.0612 3_656 no
H15' C12 2.7935 . no
H15' H18 2.3386 . no
H15' H12 2.4031 . no
H15' H312' 2.2160 3_656 no
H15' H13' 2.2641 . no
H118' H111" 2.4978 . no
H118' Si11 3.4860 . no
H16 C118 3.0134 . no
H16 H118 2.2616 . no
H16 H17' 2.3383 . no
H16' H17" 2.4891 . no
H16' H18 2.2775 . no
H119' H26' 2.4780 2_655 no
H119' C26 3.0133 2_655 no
H17 C114 3.0878 . no
H17 H215" 2.5797 4_555 no
H17 H18' 2.3157 . no
H17' C120 3.0228 . no
H17' H16 2.3383 . no
H17' C118 3.0215 . no
H17' H120 2.2741 . no
H17' Si13 3.3306 . no
H17" H16' 2.4891 . no
H17" H18' 2.3507 . no
H119" H114' 2.5828 . no
H18 H16' 2.2775 . no
H18 H12 2.3287 . no
H18 C12 2.9264 . no
H18 C15 2.7424 . no
H18 H15' 2.3386 . no
H18' H17" 2.3507 . no
H18' H17 2.3157 . no
H19 H11" 2.3010 . no
H19 H114 2.3127 . no
H19' H11 2.4400 . no
H19' H12 2.3116 . no
H120" C221 2.9675 4_655 no
H120" H221" 2.2802 4_655 no
H121' H317 2.5244 2_656 no
H121' H25 2.4834 2_655 no
H21 C218 2.9684 . no
H21 Si23 3.4137 . no
H21 H220" 2.5265 . no
H21 H220 2.3305 . no
H21 C220 2.7508 . no
H21 H22' 2.3501 . no
H21' H29 2.2960 . no
H21" H29 2.3980 . no
H21" H22 2.4839 . no
H22 H21" 2.4839 . no
H22 H29' 2.2073 . no
H22' H21 2.3501 . no
H22' H218' 2.4492 . no
H210' C24 3.0359 . no
H210' H24 2.2449 . no
H23 H24" 2.2331 . no
H23 H24' 2.3741 . no
H23' H26' 2.3874 . no
H23' C26 2.7822 . no
H23' C29 2.9110 . no
H23' H25 2.2746 . no
H23' H29' 2.3004 . no
H24 C210 3.0087 . no
H24 H210' 2.2449 . no
H24 H25' 2.2583 . no
H24' H23 2.3741 . no
H24' C218 3.0552 . no
H24" H25 2.5342 . no
H24" H23 2.2331 . no
H25 C121 3.0016 2_645 no
H25 H23' 2.2746 . no
H25 H24" 2.5342 . no
H25 H121' 2.4834 2_645 no
H25' H210 2.5903 . no
H25' C210 2.9901 . no
H25' H24 2.2583 . no
H26 H27' 2.2277 . no
H26 H27" 2.3890 . no
H26' H28 2.2080 . no
H26' C23 2.9974 . no
H26' H29' 2.3680 . no
H26' C119 2.9504 2_645 no
H26' H119 2.5617 2_645 no
H26' C29 2.7608 . no
H26' H23' 2.3874 . no
H26' H119' 2.4780 2_645 no
H27 H215 2.6000 . no
H27 C214 3.0266 . no
H27 H215" 2.4499 . no
H27 C215 2.8622 . no
H27 H28' 2.3462 . no
H27' C210 3.0524 . no
H27' H116" 2.3385 4_554 no
H27' H26 2.2277 . no
H27' H210 2.2367 . no
H27" H28 2.4397 . no
H27" H26 2.3890 . no
H213' H35' 2.5624 4_554 no
H213' C35 3.0540 4_554 no
H213' H36 2.3782 4_554 no
H28 H26' 2.2080 . no
H28 H27" 2.4397 . no
H28' H321' 2.5434 3_656 no
H28' H215 2.3668 . no
H28' H27 2.3462 . no
H213" C219 2.8938 . no
H213" H219" 2.3492 . no
H29 C321 2.8685 3_656 no
H29 H321" 2.4084 3_656 no
H29 H21' 2.2960 . no
H29 H21" 2.3980 . no
H29 H311" 2.5151 . no
H29' H22 2.2073 . no
H29' H23' 2.3004 . no
H29' H26' 2.3680 . no
H29' C26 2.9634 . no
H29' C23 2.7125 . no
H214' Si23 3.4442 . no
H215' H11 2.4801 . no
H215' H120 2.4648 4_554 no
H31 H32 2.3195 . no
H31 H39 2.4341 . no
H31' H318' 2.5098 . no
H31' C318 3.0389 . no
H31' H116' 2.5744 4_555 no
H31' H32 2.4413 . no
H31" C314 3.0466 . no
H31" C317 2.9269 . no
H31" H317 2.5430 . no
H31" H39' 2.3018 . no
H215" C17 3.0015 4_554 no
H215" H27 2.4499 . no
H215" H17 2.5797 4_554 no
H32 H31 2.3195 . no
H32 H31' 2.4413 . no
H32 H211 2.3781 1_556 no
H32' C38 2.5817 . no
H32' C35 2.7829 . no
H32' H39 2.4239 . no
H32' H35' 2.1068 . no
H32' H38' 2.0426 . no
H33 H34 2.3992 . no
H33 H35' 2.3891 . no
H33' H34" 2.4029 . no
H33' C318 3.0177 . no
H33' H318' 2.2596 . no
H216" H211 2.4823 4_555 no
H34 H33 2.3992 . no
H34 H35 2.3256 . no
H34' H310' 2.3081 . no
H34' H35 2.2961 . no
H34" C318 2.9938 . no
H34" H33' 2.4029 . no
H34" C313 3.0448 3_656 no
H34" H318 2.5105 . no
H35 C217 3.0432 . no
H35 H34' 2.2961 . no
H35 H217 2.4843 . no
H35 H34 2.3256 . no
H35' H213' 2.5624 4_555 no
H35' C38 2.7544 . no
H35' H32' 2.1068 . no
H35' H33 2.3891 . no
H35' H38' 2.0503 . no
H35' C213 3.0430 4_555 no
H35' C32 2.6078 . no
H36 H38' 2.4230 . no
H36 H213' 2.3782 4_555 no
H36 H37 2.4456 . no
H36' H37" 2.3591 . no
H36' H310 2.4389 . no
H36' C310 2.8530 . no
H218' H121 2.5775 4_454 no
H218' H22' 2.4492 . no
H37 H36 2.4456 . no
H37 H38 2.2591 . no
H37' H315" 2.5998 . no
H37' C315 2.9637 . no
H37' H38 2.4111 . no
H37" H315" 2.5417 3_556 no
H37" H36' 2.3591 . no
H37" H310 2.2580 . no
H37" C310 3.0482 . no
H38 H37' 2.4111 . no
H38 H37 2.2591 . no
H38' C35 2.5671 . no
H38' H32' 2.0426 . no
H38' H36 2.4230 . no
H38' H35' 2.0503 . no
H38' C32 2.7214 . no
H219" H213" 2.3492 . no
H219" C213 3.0578 . no
H39 H32' 2.4239 . no
H39 H31 2.4341 . no
H39' H317" 2.5737 . no
H39' H113' 2.5720 4_455 no
H39' H31" 2.3018 . no
H39' C314 3.0975 . no
H39' Si32 3.4386 . no
H220" H21 2.5265 . no
H221' H13 2.4363 1_455 no
H221' H110 2.4733 1_455 no
H221" H120" 2.2802 4_454 no
H310' H34' 2.3081 . no
H310' C34 2.9783 . no
H311' H117 2.5968 2_645 no
H311" H29 2.5151 . no
H312' H15' 2.2160 3_656 no
H313" C319 3.0787 . no
H313" H319" 2.3604 . no
H314' H319 2.4193 . no
H314' Si33 3.4457 . no
H315' H311 2.5019 3_556 no
H315" H37" 2.5417 3_556 no
H315" H37' 2.5998 . no
H317" H39' 2.5737 . no
H318' C33 3.0376 . no
H318' H33' 2.2596 . no
H318' H31' 2.5098 . no
H319" H313" 2.3604 . no
H321' H28' 2.5434 3_656 no
H321" H29 2.4084 3_656 no
H110 C13 3.0424 . no
H110 H13 2.3102 . no
H110 H14' 2.5498 . no
H110 H221' 2.4733 1_655 no
H111 C311 3.0511 2_655 no
H111 H115" 2.3665 . no
H114 C19 3.0575 . no
H114 H11" 2.4281 . no
H114 H19 2.3127 . no
H115 H119 2.5619 . no
H116 H211 2.5795 4_555 no
H117 H110' 2.3050 . no
H117 H311' 2.5968 2_655 no
H118 C16 2.9899 . no
H118 H14 2.4045 . no
H118 H221 2.5481 4_655 no
H118 H16 2.2616 . no
H119 H26' 2.5617 2_655 no
H119 C115 3.0307 . no
H119 H115 2.5619 . no
H120 H215' 2.4648 4_555 no
H120 H17' 2.2741 . no
H121 H218' 2.5775 4_655 no
H210 H27' 2.2367 . no
H210 C27 2.9202 . no
H210 H25' 2.5903 . no
H211 H216" 2.4823 4_554 no
H211 H116 2.5795 4_554 no
H211 H32 2.3781 1_554 no
H212 H214 2.3142 . no
H213 C14 3.0424 4_454 no
H214 C212 3.0206 . no
H214 H212 2.3142 . no
H215 H28' 2.3668 . no
H215 H27 2.6000 . no
H217 H35 2.4843 . no
H220 H21 2.3305 . no
H221 H118 2.5481 4_454 no
H310 C37 3.0584 . no
H310 H36' 2.4389 . no
H310 H37" 2.2580 . no
H311 C315 3.0825 3_556 no
H311 H315' 2.5019 3_556 no
H312 H314 2.5419 . no
H313 H318 2.5891 3_656 no
H314 C312 2.9753 . no
H314 H312 2.5419 . no
H315 H113' 2.4885 4_455 no
H317 H31" 2.5430 . no
H317 H121' 2.5244 2_646 no
H318 H34" 2.5105 . no
H318 H313 2.5891 3_656 no
H319 H314' 2.4193 . no

loop_
_geom_torsion_atom_site_label_1
_geom_torsion_atom_site_label_2
_geom_torsion_atom_site_label_3
_geom_torsion_atom_site_label_4
_geom_torsion
_geom_torsion_publ_flag
N12 Y11 N11 C11 -135.8(4) no
N12 Y11 N11 C12 -15.8(5) no
N12 Y11 N11 C19 107.8(5) no
N13 Y11 N11 C11 149.8(4) no
N13 Y11 N11 C12 -90.2(5) no
N13 Y11 N11 C19 33.4(4) no
C110 Y11 N11 C11 -47.1(4) no
C110 Y11 N11 C12 72.8(5) no
C110 Y11 N11 C19 -163.5(4) no
C114 Y11 N11 C11 55.6(4) no
C114 Y11 N11 C12 175.6(5) no
C114 Y11 N11 C19 -60.8(5) no
C118 Y11 N11 C11 -169.5(5) no
C118 Y11 N11 C12 -49.5(7) no
C118 Y11 N11 C19 74.1(6) no
N11 Y11 N12 C13 32.9(4) no
N11 Y11 N12 C14 148.3(4) no
N11 Y11 N12 C15 -90.8(4) no
N13 Y11 N12 C13 106.0(4) no
N13 Y11 N12 C14 -138.5(4) no
N13 Y11 N12 C15 -17.6(4) no
C110 Y11 N12 C13 -60.3(4) no
C110 Y11 N12 C14 55.1(4) no
C110 Y11 N12 C15 176.0(4) no
C114 Y11 N12 C13 61.0(7) no
C114 Y11 N12 C14 176.5(5) no
C114 Y11 N12 C15 -62.6(7) no
C118 Y11 N12 C13 -161.8(4) no
C118 Y11 N12 C14 -46.3(4) no
C118 Y11 N12 C15 74.6(4) no
N11 Y11 N13 C16 109.2(5) no
N11 Y11 N13 C17 -135.7(4) no
N11 Y11 N13 C18 -14.4(4) no
N12 Y11 N13 C16 34.9(4) no
N12 Y11 N13 C17 150.1(4) no
N12 Y11 N13 C18 -88.7(5) no
C110 Y11 N13 C16 67.5(6) no
C110 Y11 N13 C17 -177.4(5) no
C110 Y11 N13 C18 -56.1(7) no
C114 Y11 N13 C16 -162.4(5) no
C114 Y11 N13 C17 -47.2(4) no
C114 Y11 N13 C18 74.0(5) no
C118 Y11 N13 C16 -53.5(5) no
C118 Y11 N13 C17 61.6(4) no
C118 Y11 N13 C18 -177.2(5) no
N11 Y11 C110 Si11 -170.2(4) no
N12 Y11 C110 Si11 -102.4(4) no
N13 Y11 C110 Si11 -132.4(4) no
C114 Y11 C110 Si11 99.1(4) no
C118 Y11 C110 Si11 -13.2(4) no
N11 Y11 C114 Si12 -106.1(5) no
N12 Y11 C114 Si12 -132.0(4) no
N13 Y11 C114 Si12 -173.0(4) no
C110 Y11 C114 Si12 -13.1(5) no
C118 Y11 C114 Si12 93.8(5) no
N11 Y11 C118 Si13 -122.0(4) no
N12 Y11 C118 Si13 -152.9(4) no
N13 Y11 C118 Si13 -85.1(4) no
C110 Y11 C118 Si13 117.4(4) no
C114 Y11 C118 Si13 9.6(5) no
C214 Y22 N23 C28 64.9(5) no
C214 Y22 N21 C21 45.9(4) no
C214 Y22 N21 C22 162.7(5) no
C214 Y22 N21 C29 -75.4(5) no
C218 Y22 N21 C21 -56.1(4) no
C218 Y22 N21 C22 60.7(5) no
C218 Y22 N21 C29 -177.4(5) no
N21 Y22 N22 C23 14.3(4) no
N21 Y22 N22 C24 136.2(4) no
N21 Y22 N22 C25 -106.4(4) no
N23 Y22 N22 C23 89.2(4) no
N23 Y22 N22 C24 -148.9(4) no
N23 Y22 N22 C25 -31.5(4) no
C210 Y22 N22 C23 179.2(5) no
C210 Y22 N22 C24 -58.9(4) no
C210 Y22 N22 C25 58.4(4) no
C218 Y22 N22 C23 -77.1(5) no
C218 Y22 N22 C24 44.8(4) no
C218 Y22 N22 C25 162.1(5) no
N21 Y22 N23 C26 89.2(5) no
N21 Y22 N23 C27 -148.7(4) no
N21 Y22 N23 C28 -32.3(4) no
N22 Y22 N23 C26 15.8(5) no
N22 Y22 N23 C27 138.0(4) no
N22 Y22 N23 C28 -105.7(5) no
C210 Y22 N23 C26 -71.4(5) no
C210 Y22 N23 C27 50.7(4) no
C210 Y22 N23 C28 167.1(4) no
C214 Y22 N23 C26 -173.7(5) no
C214 Y22 N23 C27 -51.5(4) no
N23 Y22 N21 C22 -105.7(5) no
N23 Y22 N21 C29 16.2(5) no
C210 Y22 N21 C21 180.0(4) no
C210 Y22 N21 C22 -63.3(6) no
C210 Y22 N21 C29 58.6(6) no
C218 Y22 N23 C27 174.6(5) no
C218 Y22 N23 C28 -69.0(7) no
N21 Y22 C210 Si21 -167.4(3) no
N22 Y22 C210 Si21 163.3(4) no
N23 Y22 C210 Si21 -128.6(4) no
C214 Y22 C210 Si21 -34.1(4) no
C218 Y22 C210 Si21 71.2(4) no
N21 Y22 C214 Si22 40.7(9) no
N23 Y22 C214 Si22 -28.2(9) no
C210 Y22 C214 Si22 -118.0(9) no
C218 Y22 C214 Si22 134.9(9) no
N21 Y22 C218 Si23 94.5(4) no
N22 Y22 C218 Si23 162.0(4) no
N23 Y22 C218 Si23 128.3(4) no
C210 Y22 C218 Si23 -110.4(4) no
C214 Y22 C218 Si23 -4.5(5) no
N22 Y22 N21 C21 -148.1(4) no
N22 Y22 N21 C22 -31.3(4) no
N22 Y22 N21 C29 90.6(5) no
N23 Y22 N21 C21 137.6(4) no
C218 Y22 N23 C26 52.5(8) no
C318 Y33 N31 C32 75.4(4) no
C318 Y33 N31 C39 -161.6(4) no
N31 Y33 N32 C33 34.7(3) no
N31 Y33 N32 C34 151.7(4) no
N31 Y33 N32 C35 -87.3(4) no
C314 Y33 N31 C39 -58.9(4) no
C318 Y33 N31 C31 -47.7(4) no
C318 Y33 N33 C37 179.0(5) no
C318 Y33 N33 C38 -58.7(7) no
C318 Y33 N32 C34 57.0(4) no
C318 Y33 N32 C35 178.0(4) no
N31 Y33 N33 C36 108.8(4) no
N31 Y33 N33 C37 -133.7(4) no
N32 Y33 N33 C36 35.3(3) no
N32 Y33 N33 C37 152.8(4) no
N32 Y33 N33 C38 -84.8(4) no
C310 Y33 N33 C36 -56.8(4) no
C310 Y33 N33 C37 60.7(4) no
C310 Y33 N33 C38 -176.9(4) no
C314 Y33 N33 C36 -158.2(4) no
C314 Y33 N33 C37 -40.7(4) no
C314 Y33 N33 C38 81.6(4) no
C318 Y33 N33 C36 61.5(6) no
N32 Y33 N31 C39 111.3(4) no
N33 Y33 N31 C31 150.3(4) no
N33 Y33 N31 C32 -86.7(4) no
N33 Y33 N31 C39 36.4(4) no
C310 Y33 N31 C31 -176.7(4) no
N31 Y33 C310 Si31 -179.0(3) no
N32 Y33 C310 Si31 142.9(4) no
N33 Y33 C310 Si31 -148.5(4) no
C314 Y33 C310 Si31 -51.9(4) no
C318 Y33 C310 Si31 53.7(4) no
N31 Y33 C314 Si32 26.0(10) no
N33 Y33 C314 Si32 -42.9(10) no
C310 Y33 C314 Si32 -132.5(9) no
C318 Y33 C314 Si32 121.2(9) no
N31 Y33 C318 Si33 99.3(4) no
N32 Y33 C318 Si33 166.8(5) no
N33 Y33 C318 Si33 142.6(4) no
C310 Y33 C318 Si33 -102.1(5) no
C314 Y33 C318 Si33 3.1(5) no
C310 Y33 N32 C35 74.9(4) no
C318 Y33 N32 C33 -60.0(4) no
N31 Y33 N33 C38 -11.4(4) no
C310 Y33 N31 C39 69.4(6) no
C314 Y33 N31 C31 55.0(4) no
C314 Y33 N31 C32 178.0(4) no
N33 Y33 N32 C35 -12.6(4) no
C310 Y33 N32 C33 -163.1(4) no
C310 Y33 N32 C34 -46.1(4) no
N32 Y33 N31 C32 -11.8(4) no
C310 Y33 N31 C32 -53.6(6) no
N32 Y33 N31 C31 -134.9(4) no
N33 Y33 N32 C34 -133.6(4) no
N33 Y33 N32 C33 109.4(4) no
C113 Si11 C110 Y11 -162.8(3) no
C112 Si11 C110 Y11 77.9(5) no
C111 Si11 C110 Y11 -44.1(5) no
C116 Si12 C114 Y11 163.9(4) no
C115 Si12 C114 Y11 -75.7(5) no
C117 Si12 C114 Y11 45.9(5) no
C120 Si13 C118 Y11 95.9(4) no
C119 Si13 C118 Y11 -24.6(5) no
C121 Si13 C118 Y11 -144.6(4) no
C213 Si21 C210 Y22 -56.0(5) no
C211 Si21 C210 Y22 -173.4(3) no
C212 Si21 C210 Y22 66.2(5) no
C216 Si22 C214 Y22 164.7(8) no
C215 Si22 C214 Y22 46.8(10) no
C217 Si22 C214 Y22 -75.9(10) no
C221 Si23 C218 Y22 -178.5(4) no
C219 Si23 C218 Y22 62.2(5) no
C220 Si23 C218 Y22 -60.0(5) no
C311 Si31 C310 Y33 171.5(3) no
C313 Si31 C310 Y33 -68.6(5) no
C312 Si31 C310 Y33 53.8(5) no
C317 Si32 C314 Y33 -53.3(10) no
C315 Si32 C314 Y33 66.3(10) no
C316 Si32 C314 Y33 -173.7(9) no
C319 Si33 C318 Y33 53.0(6) no
C320 Si33 C318 Y33 -70.1(5) no
C321 Si33 C318 Y33 171.0(4) no
C11 N11 C19 C18 -168.4(7) no
C12 N11 C19 C18 71.2(9) no
Y11 N11 C19 C18 -53.4(8) no
Y11 N11 C12 C13 -4.7(9) no
C11 N11 C12 C13 114.2(8) no
C19 N11 C12 C13 -125.4(8) no
C14 N12 C15 C16 118.2(7) no
Y11 N12 C13 C12 -51.8(7) no
C14 N12 C13 C12 -169.1(6) no
C13 N12 C15 C16 -123.9(6) no
Y11 N12 C15 C16 -3.5(7) no
C15 N12 C13 C12 72.3(8) no
Y11 N13 C16 C15 -54.1(7) no
C17 N13 C18 C19 110.5(7) no
C18 N13 C16 C15 71.6(8) no
Y11 N13 C18 C19 -8.0(8) no
C16 N13 C18 C19 -128.2(7) no
C17 N13 C16 C15 -166.5(6) no
C21 N21 C22 C23 165.5(7) no
C29 N21 C22 C23 -72.2(9) no
C22 N21 C29 C28 124.0(8) no
Y22 N21 C22 C23 51.0(8) no
Y22 N21 C29 C28 3.8(9) no
C21 N21 C29 C28 -114.7(8) no
C25 N22 C23 C22 123.3(8) no
C24 N22 C25 C26 167.5(7) no
Y22 N22 C25 C26 50.1(8) no
C23 N22 C25 C26 -70.9(9) no
C24 N22 C23 C22 -115.2(7) no
Y22 N22 C23 C22 6.5(8) no
C26 N23 C28 C29 -71.1(9) no
C27 N23 C28 C29 167.3(7) no
Y22 N23 C28 C29 51.8(9) no
Y22 N23 C26 C25 4.6(9) no
C27 N23 C26 C25 -116.7(8) no
C28 N23 C26 C25 121.8(8) no
C32 N31 C39 C38 63.7(7) no
C31 N31 C39 C38 -173.7(5) no
Y33 N31 C39 C38 -61.6(5) no
Y33 N31 C32 C33 -13.3(7) no
C31 N31 C32 C33 107.0(6) no
C39 N31 C32 C33 -132.0(6) no
Y33 N32 C33 C32 -57.1(5) no
C35 N32 C33 C32 65.7(6) no
C34 N32 C33 C32 -174.7(5) no
C34 N32 C35 C36 109.0(6) no
Y33 N32 C35 C36 -12.7(6) no
C33 N32 C35 C36 -131.3(5) no
C38 N33 C36 C35 62.1(6) no
C37 N33 C36 C35 -176.6(5) no
Y33 N33 C38 C39 -15.4(6) no
C36 N33 C38 C39 -131.2(5) no
Y33 N33 C36 C35 -59.4(5) no
C37 N33 C38 C39 107.1(6) no
N11 C12 C13 N12 39.6(10) no
N12 C15 C16 N13 40.6(9) no
N13 C18 C19 N11 42.7(10) no
N21 C22 C23 N22 -39.9(10) no
N22 C25 C26 N23 -39.3(11) no
N23 C28 C29 N21 -40.3(11) no
N31 C32 C33 N32 49.0(7) no
N32 C35 C36 N33 51.1(7) no
N33 C38 C39 N31 53.9(6) no
